data_7211451
loop_
_publ_author_name
'Wang, Jungang'
'Xiang, Jiachen'
'Wu, Anxin'
'Meng, Xianggao'

_publ_section_title
;
 Robust R22(8) hydrogen bonded dimer for crystal engineering of glycoluril
 derivatives
;
_journal_issue 46
_journal_name_full CrystEngComm
_journal_page_first 10079
_journal_paper_doi 10.1039/c3ce41702f
_journal_volume 15
_journal_year 2013
_chemical_formula_sum 'C34 H32 N6 O7 S'
_chemical_formula_weight 668.72
_chemical_name_systematic
; 
 ? 
;
_space_group_IT_number 2
_symmetry_cell_setting triclinic
_symmetry_space_group_name_Hall '-P 1'
_symmetry_space_group_name_H-M 'P -1'
_atom_sites_solution_hydrogens geom
_atom_sites_solution_primary direct
_atom_sites_solution_secondary difmap
_audit_creation_method SHELXL-97
_cell_angle_alpha 116.453(5)
_cell_angle_beta 102.398(7)
_cell_angle_gamma 100.412(6)
_cell_formula_units_Z 2
_cell_length_a 10.593(4)
_cell_length_b 13.595(5)
_cell_length_c 13.825(5)
_cell_measurement_temperature 298(2)
_cell_volume 1651.7(11)
_computing_structure_refinement 'SHELXL-97 (Sheldrick, 1997)'
_computing_structure_solution 'SHELXS-97 (Sheldrick, 1990)'
_diffrn_ambient_temperature 298(2)
_diffrn_measured_fraction_theta_full 0.993
_diffrn_measured_fraction_theta_max 0.993
_diffrn_radiation_monochromator graphite
_diffrn_radiation_source 'fine-focus sealed tube'
_diffrn_radiation_type MoK\a
_diffrn_radiation_wavelength 0.71073
_diffrn_reflns_av_R_equivalents 0.0803
_diffrn_reflns_av_sigmaI/netI 0.1005
_diffrn_reflns_limit_h_max 12
_diffrn_reflns_limit_h_min -12
_diffrn_reflns_limit_k_max 16
_diffrn_reflns_limit_k_min -16
_diffrn_reflns_limit_l_max 16
_diffrn_reflns_limit_l_min -16
_diffrn_reflns_number 12427
_diffrn_reflns_theta_full 25.02
_diffrn_reflns_theta_max 25.02
_diffrn_reflns_theta_min 2.07
_exptl_absorpt_coefficient_mu 0.156
_exptl_absorpt_correction_T_max 0.9846
_exptl_absorpt_correction_T_min 0.9620
_exptl_crystal_density_diffrn 1.345
_exptl_crystal_density_method 'not measured'
_exptl_crystal_F_000 700
_exptl_crystal_size_max 0.25
_exptl_crystal_size_mid 0.20
_exptl_crystal_size_min 0.10
_refine_diff_density_max 0.711
_refine_diff_density_min -0.452
_refine_diff_density_rms 0.064
_refine_ls_extinction_method none
_refine_ls_goodness_of_fit_ref 0.998
_refine_ls_hydrogen_treatment mixed
_refine_ls_matrix_type full
_refine_ls_number_parameters 425
_refine_ls_number_reflns 5802
_refine_ls_number_restraints 18
_refine_ls_restrained_S_all 1.005
_refine_ls_R_factor_all 0.1355
_refine_ls_R_factor_gt 0.0812
_refine_ls_shift/su_max 0.000
_refine_ls_shift/su_mean 0.000
_refine_ls_structure_factor_coef Fsqd
_refine_ls_weighting_details 'calc w=1/[\s^2^(Fo^2^)+(0.1148P)^2^+0.0000P] where P=(Fo^2^+2Fc^2^)/3'
_refine_ls_weighting_scheme calc
_refine_ls_wR_factor_gt 0.2056
_refine_ls_wR_factor_ref 0.2365
_reflns_number_gt 3221
_reflns_number_total 5802
_reflns_threshold_expression >2sigma(I)
_cod_data_source_file c3ce41702f.txt
_cod_data_source_block 1d
_cod_depositor_comments
;
The following automatic conversions were performed:

'_symmetry_cell_setting' value 'Triclinic' changed to 'triclinic'
according to /home/saulius/struct/CIF-dictionaries/cif_core.dic
dictionary named 'cif_core.dic' version 2.4.2 from 2011-04-26.

Automatic conversion script
Id: cif_fix_values 1891 2012-01-12 08:04:46Z andrius 
;
_cod_original_cell_volume 1651.7(9)
_cod_original_sg_symbol_H-M P-1
_cod_database_code 7211451

loop_
_symmetry_equiv_pos_as_xyz
'x, y, z'
'-x, -y, -z'

loop_
_atom_site_label
_atom_site_type_symbol
_atom_site_fract_x
_atom_site_fract_y
_atom_site_fract_z
_atom_site_U_iso_or_equiv
_atom_site_adp_type
_atom_site_occupancy
_atom_site_symmetry_multiplicity
_atom_site_calc_flag
_atom_site_refinement_flags
C16 C 0.5123(3) 1.0805(3) 0.8199(3) 0.0452(10) Uani 1 1 d G
C17 C 0.6266(3) 1.1781(2) 0.8746(3) 0.0659(13) Uani 1 1 d G
H17 H 0.6477 1.2322 0.9516 0.079 Uiso 1 1 calc R
C18 C 0.7096(3) 1.1949(3) 0.8142(4) 0.100(2) Uani 1 1 d G
H18 H 0.7861 1.2602 0.8509 0.121 Uiso 1 1 calc R
C19 C 0.6781(5) 1.1141(5) 0.6992(4) 0.130(3) Uani 1 1 d G
H19 H 0.7336 1.1253 0.6588 0.156 Uiso 1 1 calc R
N1 N 0.5638(5) 1.0164(4) 0.6445(3) 0.132(2) Uani 1 1 d GU
C20 C 0.4808(3) 0.9997(3) 0.7048(3) 0.0961(19) Uani 1 1 d G
H20 H 0.4043 0.9343 0.6682 0.115 Uiso 1 1 calc R
C15 C 0.4285(4) 1.0550(3) 0.8784(4) 0.0475(10) Uani 1 1 d .
C14 C 0.3634(4) 1.0325(3) 0.9288(4) 0.0458(10) Uani 1 1 d .
C11 C 0.2869(4) 1.0137(3) 0.9967(4) 0.0436(10) Uani 1 1 d .
C10 C 0.1691(4) 0.9181(3) 0.9487(3) 0.0380(9) Uani 1 1 d .
C9 C 0.0941(4) 0.9050(3) 1.0170(3) 0.0380(9) Uani 1 1 d .
C8 C 0.1392(4) 0.9897(4) 1.1341(4) 0.0433(10) Uani 1 1 d .
C13 C 0.2594(4) 1.0823(4) 1.1814(4) 0.0488(11) Uani 1 1 d .
H13 H 0.2902 1.1364 1.2593 0.059 Uiso 1 1 calc R
C12 C 0.3323(4) 1.0943(4) 1.1145(4) 0.0499(11) Uani 1 1 d .
H12 H 0.4122 1.1560 1.1473 0.060 Uiso 1 1 calc R
C7 C 0.0637(4) 0.9815(3) 1.2065(4) 0.0473(10) Uani 1 1 d .
C6 C -0.0042(5) 0.9710(4) 1.2617(4) 0.0540(11) Uani 1 1 d .
C4 C -0.0904(4) 0.9492(4) 1.3225(4) 0.0495(11) Uani 1 1 d U
C3 C -0.1607(5) 0.8373(4) 1.2910(4) 0.0665(13) Uani 1 1 d U
H3 H -0.1536 0.7743 1.2295 0.080 Uiso 1 1 calc R
C2 C -0.2405(5) 0.8202(4) 1.3511(5) 0.0763(15) Uani 1 1 d .
H2 H -0.2878 0.7457 1.3316 0.092 Uiso 1 1 calc R
C1 C -0.2497(5) 0.9143(5) 1.4402(5) 0.0757(15) Uani 1 1 d .
H1 H -0.3035 0.9017 1.4812 0.091 Uiso 1 1 calc R
C5 C -0.1081(4) 1.0384(4) 1.4139(4) 0.0559(12) Uani 1 1 d .
H5 H -0.0621 1.1141 1.4358 0.067 Uiso 1 1 calc R
C21 C 0.1224(4) 0.8299(3) 0.8215(3) 0.0432(10) Uani 1 1 d .
H21A H 0.0350 0.8321 0.7844 0.052 Uiso 1 1 calc R
H21B H 0.1869 0.8523 0.7889 0.052 Uiso 1 1 calc R
C22 C -0.0366(4) 0.8071(3) 0.9676(3) 0.0408(10) Uani 1 1 d .
H22A H -0.0717 0.8148 1.0290 0.049 Uiso 1 1 calc R
H22B H -0.1029 0.8146 0.9130 0.049 Uiso 1 1 calc R
C23 C 0.2194(4) 0.6725(3) 0.8050(3) 0.0446(10) Uani 1 1 d .
C24 C -0.0176(4) 0.6232(3) 0.9588(4) 0.0401(9) Uani 1 1 d .
C25 C -0.0062(4) 0.6423(3) 0.8001(3) 0.0385(9) Uani 1 1 d .
C26 C -0.1385(5) 0.6151(3) 0.7060(4) 0.0483(11) Uani 1 1 d .
C27 C -0.2330(7) 0.5525(6) 0.5063(5) 0.099(2) Uani 1 1 d .
H27A H -0.2178 0.5016 0.4369 0.119 Uiso 1 1 calc R
H27B H -0.3161 0.5113 0.5087 0.119 Uiso 1 1 calc R
C28 C -0.2489(8) 0.6551(7) 0.5036(6) 0.121(2) Uani 1 1 d .
H28A H -0.2861 0.6959 0.5614 0.181 Uiso 1 1 calc R
H28B H -0.3094 0.6327 0.4295 0.181 Uiso 1 1 calc R
H28C H -0.1617 0.7045 0.5179 0.181 Uiso 1 1 calc R
C29 C 0.0360(4) 0.5337(3) 0.7902(3) 0.0416(10) Uani 1 1 d .
C30 C -0.0426(5) 0.4195(4) 0.6795(4) 0.0530(11) Uani 1 1 d .
C31 C -0.2631(6) 0.2906(4) 0.5540(5) 0.0888(18) Uani 1 1 d .
H31A H -0.2469 0.2204 0.5480 0.107 Uiso 1 1 calc R
H31B H -0.2463 0.2982 0.4910 0.107 Uiso 1 1 calc R
C32 C -0.4069(6) 0.2861(6) 0.5504(7) 0.130(3) Uani 1 1 d .
H32A H -0.4262 0.2674 0.6061 0.194 Uiso 1 1 calc R
H32B H -0.4687 0.2279 0.4753 0.194 Uiso 1 1 calc R
H32C H -0.4176 0.3601 0.5675 0.194 Uiso 1 1 calc R
C33 C 0.3996(6) 0.3473(5) 0.0538(6) 0.107(2) Uani 1 1 d .
H33A H 0.3899 0.3486 -0.0162 0.161 Uiso 1 1 calc R
H33B H 0.3111 0.3219 0.0576 0.161 Uiso 1 1 calc R
H33C H 0.4487 0.2949 0.0559 0.161 Uiso 1 1 calc R
C34 C 0.3813(6) 0.5572(6) 0.1332(7) 0.116(2) Uani 1 1 d .
H34A H 0.4265 0.6393 0.1789 0.174 Uiso 1 1 calc R
H34B H 0.2981 0.5386 0.1477 0.174 Uiso 1 1 calc R
H34C H 0.3612 0.5335 0.0535 0.174 Uiso 1 1 calc R
N2 N -0.1865(4) 1.0226(4) 1.4717(3) 0.0697(11) Uani 1 1 d .
N3 N 0.1090(3) 0.7111(3) 0.7952(3) 0.0402(8) Uani 1 1 d .
N4 N -0.0237(3) 0.6922(3) 0.9108(3) 0.0402(8) Uani 1 1 d .
N5 N 0.1773(3) 0.5706(3) 0.8025(3) 0.0546(10) Uani 1 1 d .
H5A H 0.2310 0.5314 0.8079 0.065 Uiso 1 1 calc R
N6 N 0.0098(4) 0.5283(3) 0.8865(3) 0.0534(10) Uani 1 1 d .
H6A H 0.0114 0.4707 0.8970 0.064 Uiso 1 1 calc R
O1 O 0.3316(3) 0.7198(3) 0.8124(3) 0.0643(9) Uani 1 1 d .
O2 O -0.0367(3) 0.6420(2) 1.0483(2) 0.0506(8) Uani 1 1 d .
O3 O -0.2432(3) 0.6226(3) 0.7224(3) 0.0680(9) Uani 1 1 d .
O4 O -0.1178(3) 0.5825(3) 0.6068(3) 0.0750(10) Uani 1 1 d .
O5 O 0.0096(4) 0.3634(3) 0.6165(3) 0.0950(13) Uani 1 1 d .
O6 O -0.1742(3) 0.3911(2) 0.6635(3) 0.0693(9) Uani 1 1 d .
O7 O 0.6175(3) 0.5260(3) 0.1542(4) 0.0912(12) Uani 1 1 d .
S1 S 0.48801(15) 0.48444(13) 0.16909(14) 0.0876(5) Uani 1 1 d .

loop_
_atom_site_aniso_label
_atom_site_aniso_U_11
_atom_site_aniso_U_22
_atom_site_aniso_U_33
_atom_site_aniso_U_23
_atom_site_aniso_U_13
_atom_site_aniso_U_12
C16 0.047(2) 0.052(3) 0.046(3) 0.029(2) 0.019(2) 0.020(2)
C17 0.066(3) 0.059(3) 0.083(4) 0.040(3) 0.033(3) 0.019(3)
C18 0.067(4) 0.079(4) 0.210(8) 0.100(5) 0.074(5) 0.036(3)
C19 0.149(7) 0.180(8) 0.215(9) 0.171(8) 0.129(8) 0.110(7)
N1 0.140(5) 0.203(6) 0.099(4) 0.089(4) 0.069(4) 0.087(4)
C20 0.079(4) 0.128(5) 0.065(4) 0.032(4) 0.035(3) 0.032(4)
C15 0.045(2) 0.041(2) 0.059(3) 0.027(2) 0.019(2) 0.0110(19)
C14 0.045(2) 0.035(2) 0.065(3) 0.030(2) 0.021(2) 0.0124(18)
C11 0.047(2) 0.045(2) 0.063(3) 0.038(2) 0.028(2) 0.025(2)
C10 0.046(2) 0.041(2) 0.049(3) 0.032(2) 0.024(2) 0.0259(19)
C9 0.045(2) 0.038(2) 0.052(3) 0.033(2) 0.023(2) 0.0243(18)
C8 0.055(3) 0.047(2) 0.050(3) 0.033(2) 0.026(2) 0.029(2)
C13 0.057(3) 0.047(2) 0.051(3) 0.027(2) 0.021(2) 0.022(2)
C12 0.053(3) 0.038(2) 0.063(3) 0.029(2) 0.018(2) 0.016(2)
C7 0.057(3) 0.045(2) 0.052(3) 0.026(2) 0.024(2) 0.028(2)
C6 0.069(3) 0.049(3) 0.055(3) 0.028(2) 0.028(3) 0.028(2)
C4 0.057(3) 0.054(3) 0.049(3) 0.029(2) 0.025(2) 0.025(2)
C3 0.086(3) 0.052(3) 0.059(3) 0.026(2) 0.030(3) 0.017(2)
C2 0.089(4) 0.051(3) 0.085(4) 0.035(3) 0.034(3) 0.004(3)
C1 0.081(4) 0.072(4) 0.084(4) 0.044(3) 0.047(3) 0.011(3)
C5 0.067(3) 0.048(3) 0.060(3) 0.029(2) 0.032(3) 0.016(2)
C21 0.055(2) 0.038(2) 0.058(3) 0.035(2) 0.028(2) 0.0190(19)
C22 0.050(2) 0.043(2) 0.052(3) 0.033(2) 0.028(2) 0.0250(19)
C23 0.046(3) 0.042(2) 0.050(3) 0.024(2) 0.021(2) 0.015(2)
C24 0.044(2) 0.035(2) 0.052(3) 0.030(2) 0.018(2) 0.0108(18)
C25 0.044(2) 0.039(2) 0.047(2) 0.029(2) 0.020(2) 0.0187(18)
C26 0.055(3) 0.038(2) 0.055(3) 0.027(2) 0.020(2) 0.012(2)
C27 0.101(5) 0.120(5) 0.064(4) 0.049(4) 0.010(4) 0.021(4)
C28 0.136(6) 0.140(7) 0.102(5) 0.077(5) 0.026(5) 0.051(5)
C29 0.046(2) 0.038(2) 0.055(3) 0.030(2) 0.022(2) 0.0186(19)
C30 0.060(3) 0.039(2) 0.066(3) 0.025(2) 0.029(3) 0.021(2)
C31 0.081(4) 0.041(3) 0.095(4) 0.011(3) 0.009(3) -0.001(3)
C32 0.080(5) 0.092(5) 0.155(7) 0.030(5) 0.019(5) 0.007(4)
C33 0.077(4) 0.066(4) 0.161(6) 0.044(4) 0.040(4) 0.016(3)
C34 0.068(4) 0.095(5) 0.186(7) 0.063(5) 0.042(4) 0.046(4)
N2 0.080(3) 0.074(3) 0.070(3) 0.038(2) 0.046(2) 0.027(2)
N3 0.0455(19) 0.0365(18) 0.052(2) 0.0277(17) 0.0246(17) 0.0159(15)
N4 0.051(2) 0.0411(19) 0.049(2) 0.0323(17) 0.0264(17) 0.0234(16)
N5 0.050(2) 0.047(2) 0.084(3) 0.041(2) 0.027(2) 0.0248(17)
N6 0.086(3) 0.039(2) 0.059(2) 0.0365(19) 0.035(2) 0.0301(19)
O1 0.0471(18) 0.059(2) 0.095(3) 0.0406(19) 0.0348(18) 0.0170(15)
O2 0.071(2) 0.0484(17) 0.0543(19) 0.0383(15) 0.0297(16) 0.0235(15)
O3 0.050(2) 0.080(2) 0.073(2) 0.0381(19) 0.0188(18) 0.0242(17)
O4 0.076(2) 0.097(3) 0.054(2) 0.043(2) 0.0185(19) 0.024(2)
O5 0.091(3) 0.072(2) 0.090(3) 0.010(2) 0.043(2) 0.026(2)
O6 0.066(2) 0.0418(18) 0.080(2) 0.0162(17) 0.0246(19) 0.0116(16)
O7 0.056(2) 0.062(2) 0.161(4) 0.062(2) 0.031(2) 0.0227(17)
S1 0.0686(9) 0.0731(10) 0.1128(13) 0.0409(9) 0.0261(9) 0.0256(8)

loop_
_atom_type_symbol
_atom_type_description
_atom_type_scat_dispersion_real
_atom_type_scat_dispersion_imag
_atom_type_scat_source
C C 0.0033 0.0016 'International Tables Vol C Tables 4.2.6.8 and 6.1.1.4'
H H 0.0000 0.0000 'International Tables Vol C Tables 4.2.6.8 and 6.1.1.4'
N N 0.0061 0.0033 'International Tables Vol C Tables 4.2.6.8 and 6.1.1.4'
O O 0.0106 0.0060 'International Tables Vol C Tables 4.2.6.8 and 6.1.1.4'
S S 0.1246 0.1234 'International Tables Vol C Tables 4.2.6.8 and 6.1.1.4'

loop_
_geom_angle_atom_site_label_1
_geom_angle_atom_site_label_2
_geom_angle_atom_site_label_3
_geom_angle
C17 C16 C20 120.0
C17 C16 C15 122.6(3)
C20 C16 C15 117.3(3)
C16 C17 C18 120.0
C16 C17 H17 120.0
C18 C17 H17 120.0
C19 C18 C17 120.0
C19 C18 H18 120.0
C17 C18 H18 120.0
C18 C19 N1 120.0
C18 C19 H19 120.0
N1 C19 H19 120.0
C19 N1 C20 120.0
N1 C20 C16 120.0
N1 C20 H20 120.0
C16 C20 H20 120.0
C14 C15 C16 177.1(4)
C15 C14 C11 175.8(4)
C12 C11 C10 119.6(4)
C12 C11 C14 118.3(4)
C10 C11 C14 122.2(4)
C11 C10 C9 120.5(4)
C11 C10 C21 119.3(3)
C9 C10 C21 120.2(3)
C10 C9 C8 118.6(4)
C10 C9 C22 122.1(4)
C8 C9 C22 119.2(3)
C13 C8 C9 120.0(4)
C13 C8 C7 119.4(4)
C9 C8 C7 120.5(4)
C12 C13 C8 121.0(4)
C12 C13 H13 119.5
C8 C13 H13 119.5
C13 C12 C11 120.2(4)
C13 C12 H12 119.9
C11 C12 H12 119.9
C6 C7 C8 176.8(5)
C7 C6 C4 175.7(5)
C5 C4 C3 116.8(4)
C5 C4 C6 122.0(4)
C3 C4 C6 121.2(4)
C2 C3 C4 119.5(5)
C2 C3 H3 120.3
C4 C3 H3 120.3
C1 C2 C3 118.8(5)
C1 C2 H2 120.6
C3 C2 H2 120.6
N2 C1 C2 123.7(5)
N2 C1 H1 118.2
C2 C1 H1 118.2
N2 C5 C4 124.1(4)
N2 C5 H5 118.0
C4 C5 H5 118.0
N3 C21 C10 114.5(3)
N3 C21 H21A 108.6
C10 C21 H21A 108.6
N3 C21 H21B 108.6
C10 C21 H21B 108.6
H21A C21 H21B 107.6
N4 C22 C9 114.7(3)
N4 C22 H22A 108.6
C9 C22 H22A 108.6
N4 C22 H22B 108.6
C9 C22 H22B 108.6
H22A C22 H22B 107.6
O1 C23 N5 126.9(4)
O1 C23 N3 126.0(4)
N5 C23 N3 107.1(3)
O2 C24 N6 126.3(3)
O2 C24 N4 126.1(4)
N6 C24 N4 107.6(4)
N3 C25 N4 113.9(3)
N3 C25 C26 111.2(3)
N4 C25 C26 110.1(3)
N3 C25 C29 103.3(3)
N4 C25 C29 102.7(3)
C26 C25 C29 115.3(3)
O3 C26 O4 125.8(4)
O3 C26 C25 123.9(4)
O4 C26 C25 110.2(4)
C28 C27 O4 111.4(5)
C28 C27 H27A 109.3
O4 C27 H27A 109.3
C28 C27 H27B 109.3
O4 C27 H27B 109.3
H27A C27 H27B 108.0
C27 C28 H28A 109.5
C27 C28 H28B 109.5
H28A C28 H28B 109.5
C27 C28 H28C 109.5
H28A C28 H28C 109.5
H28B C28 H28C 109.5
N5 C29 N6 115.4(3)
N5 C29 C30 111.6(3)
N6 C29 C30 110.3(3)
N5 C29 C25 101.1(3)
N6 C29 C25 101.9(3)
C30 C29 C25 116.1(3)
O5 C30 O6 124.9(4)
O5 C30 C29 123.7(4)
O6 C30 C29 111.4(4)
O6 C31 C32 106.7(5)
O6 C31 H31A 110.4
C32 C31 H31A 110.4
O6 C31 H31B 110.4
C32 C31 H31B 110.4
H31A C31 H31B 108.6
C31 C32 H32A 109.5
C31 C32 H32B 109.5
H32A C32 H32B 109.5
C31 C32 H32C 109.5
H32A C32 H32C 109.5
H32B C32 H32C 109.5
S1 C33 H33A 109.5
S1 C33 H33B 109.5
H33A C33 H33B 109.5
S1 C33 H33C 109.5
H33A C33 H33C 109.5
H33B C33 H33C 109.5
S1 C34 H34A 109.5
S1 C34 H34B 109.5
H34A C34 H34B 109.5
S1 C34 H34C 109.5
H34A C34 H34C 109.5
H34B C34 H34C 109.5
C5 N2 C1 117.1(4)
C23 N3 C25 112.7(3)
C23 N3 C21 122.3(3)
C25 N3 C21 121.2(3)
C24 N4 C25 113.0(3)
C24 N4 C22 124.2(3)
C25 N4 C22 122.7(3)
C23 N5 C29 114.6(3)
C23 N5 H5A 122.7
C29 N5 H5A 122.7
C24 N6 C29 113.5(3)
C24 N6 H6A 123.2
C29 N6 H6A 123.2
C26 O4 C27 118.1(4)
C30 O6 C31 116.9(4)
O7 S1 C33 108.1(3)
O7 S1 C34 105.7(3)
C33 S1 C34 97.7(3)

loop_
_geom_bond_atom_site_label_1
_geom_bond_atom_site_label_2
_geom_bond_distance
C16 C17 1.3900
C16 C20 1.3900
C16 C15 1.417(5)
C17 C18 1.3900
C17 H17 0.9300
C18 C19 1.3900
C18 H18 0.9300
C19 N1 1.3900
C19 H19 0.9300
N1 C20 1.3900
C20 H20 0.9300
C15 C14 1.172(5)
C14 C11 1.438(5)
C11 C12 1.403(6)
C11 C10 1.405(5)
C10 C9 1.406(5)
C10 C21 1.519(5)
C9 C8 1.409(5)
C9 C22 1.507(5)
C8 C13 1.402(6)
C8 C7 1.436(6)
C13 C12 1.368(5)
C13 H13 0.9300
C12 H12 0.9300
C7 C6 1.190(5)
C6 C4 1.442(6)
C4 C5 1.386(6)
C4 C3 1.387(6)
C3 C2 1.364(6)
C3 H3 0.9300
C2 C1 1.362(7)
C2 H2 0.9300
C1 N2 1.324(6)
C1 H1 0.9300
C5 N2 1.323(5)
C5 H5 0.9300
C21 N3 1.460(4)
C21 H21A 0.9700
C21 H21B 0.9700
C22 N4 1.451(5)
C22 H22A 0.9700
C22 H22B 0.9700
C23 O1 1.204(4)
C23 N5 1.359(5)
C23 N3 1.370(5)
C24 O2 1.217(4)
C24 N6 1.364(5)
C24 N4 1.372(5)
C25 N3 1.431(4)
C25 N4 1.441(5)
C25 C26 1.547(6)
C25 C29 1.576(5)
C26 O3 1.191(5)
C26 O4 1.323(5)
C27 C28 1.450(8)
C27 O4 1.474(6)
C27 H27A 0.9700
C27 H27B 0.9700
C28 H28A 0.9600
C28 H28B 0.9600
C28 H28C 0.9600
C29 N5 1.438(5)
C29 N6 1.446(5)
C29 C30 1.522(6)
C30 O5 1.188(5)
C30 O6 1.319(5)
C31 O6 1.458(6)
C31 C32 1.503(8)
C31 H31A 0.9700
C31 H31B 0.9700
C32 H32A 0.9600
C32 H32B 0.9600
C32 H32C 0.9600
C33 S1 1.725(6)
C33 H33A 0.9600
C33 H33B 0.9600
C33 H33C 0.9600
C34 S1 1.762(6)
C34 H34A 0.9600
C34 H34B 0.9600
C34 H34C 0.9600
N5 H5A 0.8600
N6 H6A 0.8600
O7 S1 1.479(4)

loop_
_geom_hbond_atom_site_label_D
_geom_hbond_atom_site_label_H
_geom_hbond_atom_site_label_A
_geom_hbond_distance_DH
_geom_hbond_distance_HA
_geom_hbond_distance_DA
_geom_hbond_angle_DHA
_geom_hbond_site_symmetry_A
N5 H5A O7 0.86 1.98 2.825(5) 167.7 2_666
N6 H6A O2 0.86 2.02 2.871(4) 169.5 2_567
C22 H22B O3 0.97 2.60 3.135(5) 115.0 .

loop_
_geom_torsion_atom_site_label_1
_geom_torsion_atom_site_label_2
_geom_torsion_atom_site_label_3
_geom_torsion_atom_site_label_4
_geom_torsion
C20 C16 C17 C18 0.0
C15 C16 C17 C18 176.1(3)
C16 C17 C18 C19 0.0
C17 C18 C19 N1 0.0
C18 C19 N1 C20 0.0
C19 N1 C20 C16 0.0
C17 C16 C20 N1 0.0
C15 C16 C20 N1 -176.3(3)
C17 C16 C15 C14 -75(9)
C20 C16 C15 C14 101(9)
C16 C15 C14 C11 100(10)
C15 C14 C11 C12 -26(6)
C15 C14 C11 C10 154(6)
C12 C11 C10 C9 2.2(5)
C14 C11 C10 C9 -177.6(3)
C12 C11 C10 C21 -178.7(3)
C14 C11 C10 C21 1.5(5)
C11 C10 C9 C8 0.3(5)
C21 C10 C9 C8 -178.8(3)
C11 C10 C9 C22 176.8(3)
C21 C10 C9 C22 -2.3(5)
C10 C9 C8 C13 -2.5(5)
C22 C9 C8 C13 -179.1(3)
C10 C9 C8 C7 178.3(3)
C22 C9 C8 C7 1.7(5)
C9 C8 C13 C12 2.2(6)
C7 C8 C13 C12 -178.6(3)
C8 C13 C12 C11 0.3(6)
C10 C11 C12 C13 -2.5(5)
C14 C11 C12 C13 177.3(3)
C13 C8 C7 C6 162(7)
C9 C8 C7 C6 -19(8)
C8 C7 C6 C4 43(12)
C7 C6 C4 C5 -172(6)
C7 C6 C4 C3 7(6)
C5 C4 C3 C2 -1.1(7)
C6 C4 C3 C2 179.6(4)
C4 C3 C2 C1 0.6(8)
C3 C2 C1 N2 0.8(9)
C3 C4 C5 N2 0.3(7)
C6 C4 C5 N2 179.7(4)
C11 C10 C21 N3 123.4(4)
C9 C10 C21 N3 -57.5(4)
C10 C9 C22 N4 58.9(5)
C8 C9 C22 N4 -124.6(4)
N3 C25 C26 O3 -135.0(4)
N4 C25 C26 O3 -7.8(5)
C29 C25 C26 O3 107.9(4)
N3 C25 C26 O4 45.3(4)
N4 C25 C26 O4 172.5(3)
C29 C25 C26 O4 -71.8(4)
N3 C25 C29 N5 10.0(4)
N4 C25 C29 N5 -108.7(3)
C26 C25 C29 N5 131.5(3)
N3 C25 C29 N6 129.2(3)
N4 C25 C29 N6 10.5(4)
C26 C25 C29 N6 -109.3(4)
N3 C25 C29 C30 -110.9(4)
N4 C25 C29 C30 130.4(3)
C26 C25 C29 C30 10.6(5)
N5 C29 C30 O5 6.1(6)
N6 C29 C30 O5 -123.6(5)
C25 C29 C30 O5 121.1(5)
N5 C29 C30 O6 -174.4(3)
N6 C29 C30 O6 56.0(4)
C25 C29 C30 O6 -59.3(5)
C4 C5 N2 C1 0.9(7)
C2 C1 N2 C5 -1.5(8)
O1 C23 N3 C25 -173.9(4)
N5 C23 N3 C25 7.2(4)
O1 C23 N3 C21 -15.9(6)
N5 C23 N3 C21 165.2(3)
N4 C25 N3 C23 99.7(4)
C26 C25 N3 C23 -135.2(3)
C29 C25 N3 C23 -11.0(4)
N4 C25 N3 C21 -58.5(4)
C26 C25 N3 C21 66.6(4)
C29 C25 N3 C21 -169.2(3)
C10 C21 N3 C23 -78.3(4)
C10 C21 N3 C25 77.8(4)
O2 C24 N4 C25 -175.6(4)
N6 C24 N4 C25 2.6(4)
O2 C24 N4 C22 8.6(6)
N6 C24 N4 C22 -173.2(3)
N3 C25 N4 C24 -119.5(3)
C26 C25 N4 C24 114.9(3)
C29 C25 N4 C24 -8.5(4)
N3 C25 N4 C22 56.4(4)
C26 C25 N4 C22 -69.3(4)
C29 C25 N4 C22 167.4(3)
C9 C22 N4 C24 101.7(4)
C9 C22 N4 C25 -73.7(4)
O1 C23 N5 C29 -178.5(4)
N3 C23 N5 C29 0.4(5)
N6 C29 N5 C23 -115.7(4)
C30 C29 N5 C23 117.3(4)
C25 C29 N5 C23 -6.7(4)
O2 C24 N6 C29 -176.4(4)
N4 C24 N6 C29 5.4(5)
N5 C29 N6 C24 98.4(4)
C30 C29 N6 C24 -134.0(4)
C25 C29 N6 C24 -10.1(4)
O3 C26 O4 C27 0.2(7)
C25 C26 O4 C27 179.8(4)
C28 C27 O4 C26 82.5(6)
O5 C30 O6 C31 -7.5(7)
C29 C30 O6 C31 173.0(4)
C32 C31 O6 C30 -172.5(5)
